data_4023130
loop_
_publ_author_name
'Lian-Biao Zhao'
'Zheng-Hui Guan'
'Yao Han'
'Yong-Xin Xie'
'Sheng He'
'Yong-Min Liang'

_publ_section_title
;
 Copper-Catalyzed [4 + 1] Cycloadditions of \a,\b-Acetylenic
 Ketones with Diazoacetates to Form Trisubstituted Furans
;
_journal_name_full 'Journal of Organic Chemistry'
_journal_page_first 10276
_journal_page_last 10278
_journal_paper_doi 10.1021/jo7019465
_journal_volume 72
_journal_year 2007
_chemical_formula_sum 'C19 H16 O3'
_chemical_formula_weight 292.32
_chemical_name_systematic
; 
 ? 
;
_space_group_IT_number 2
_symmetry_cell_setting triclinic
_symmetry_space_group_name_Hall '-P 1'
_symmetry_space_group_name_H-M 'P -1'
_atom_sites_solution_hydrogens geom
_atom_sites_solution_primary direct
_atom_sites_solution_secondary difmap
_audit_creation_method SHELXL-97
_cell_angle_alpha 76.386(7)
_cell_angle_beta 87.519(7)
_cell_angle_gamma 81.803(7)
_cell_formula_units_Z 2
_cell_length_a 7.2161(12)
_cell_length_b 8.5279(13)
_cell_length_c 12.8078(19)
_cell_measurement_reflns_used 1380
_cell_measurement_temperature 294(2)
_cell_measurement_theta_max 27.25
_cell_measurement_theta_min 2.53
_cell_volume 758.2(2)
_computing_cell_refinement 'Bruker SMART'
_computing_data_collection 'Bruker SMART'
_computing_data_reduction 'Bruker SAINT'
_computing_molecular_graphics 'Bruker SHELXTL'
_computing_publication_material 'Bruker SHELXTL'
_computing_structure_refinement 'Bruker SHELXTL'
_computing_structure_solution 'Bruker SHELXTL'
_diffrn_ambient_temperature 294(2)
_diffrn_measured_fraction_theta_full 0.981
_diffrn_measured_fraction_theta_max 0.981
_diffrn_measurement_device_type 'CCD area detector'
_diffrn_measurement_method 'phi and omega scans'
_diffrn_radiation_monochromator graphite
_diffrn_radiation_source 'fine-focus sealed tube'
_diffrn_radiation_type MoK\a
_diffrn_radiation_wavelength 0.71073
_diffrn_reflns_av_R_equivalents 0.0167
_diffrn_reflns_av_sigmaI/netI 0.0300
_diffrn_reflns_limit_h_max 7
_diffrn_reflns_limit_h_min -8
_diffrn_reflns_limit_k_max 10
_diffrn_reflns_limit_k_min -10
_diffrn_reflns_limit_l_max 14
_diffrn_reflns_limit_l_min -15
_diffrn_reflns_number 4099
_diffrn_reflns_theta_full 25.50
_diffrn_reflns_theta_max 25.50
_diffrn_reflns_theta_min 1.64
_exptl_absorpt_coefficient_mu 0.086
_exptl_absorpt_correction_T_max 0.9830
_exptl_absorpt_correction_T_min 0.9755
_exptl_crystal_density_diffrn 1.280
_exptl_crystal_density_method 'not measured'
_exptl_crystal_F_000 308
_exptl_crystal_size_max 0.29
_exptl_crystal_size_mid 0.25
_exptl_crystal_size_min 0.20
_refine_diff_density_max 0.154
_refine_diff_density_min -0.149
_refine_diff_density_rms 0.029
_refine_ls_extinction_coef 0.023(4)
_refine_ls_extinction_expression Fc^*^=kFc[1+0.001xFc^2^\l^3^/sin(2\q)]^-1/4^
_refine_ls_extinction_method SHELXL
_refine_ls_goodness_of_fit_ref 1.061
_refine_ls_hydrogen_treatment constr
_refine_ls_matrix_type full
_refine_ls_number_parameters 201
_refine_ls_number_reflns 2777
_refine_ls_number_restraints 0
_refine_ls_restrained_S_all 1.061
_refine_ls_R_factor_all 0.0577
_refine_ls_R_factor_gt 0.0408
_refine_ls_shift/su_max 0.000
_refine_ls_shift/su_mean 0.000
_refine_ls_structure_factor_coef Fsqd
_refine_ls_weighting_details 'calc w=1/[\s^2^(Fo^2^)+(0.0507P)^2^+0.0826P] where P=(Fo^2^+2Fc^2^)/3'
_refine_ls_weighting_scheme calc
_refine_ls_wR_factor_gt 0.1010
_refine_ls_wR_factor_ref 0.1128
_reflns_number_gt 2039
_reflns_number_total 2777
_reflns_threshold_expression >2sigma(I)
_cod_data_source_file jo7019465-File003.cif
_cod_data_source_block p-1
_cod_depositor_comments
;
The following automatic conversions were performed:
'_symmetry_cell_setting' value 'Triclinic' changed to 'triclinic'
according to '/home/saulius/struct/CIF-dictionaries/cif_core.dic'
dictionary named 'cif_core.dic' version 2.4.1 from 2010-06-29.

Automatic conversion script
Id: cif_fix_enum 1527 2010-12-29 10:47:43Z saulius 
;
_cod_database_code 4023130

loop_
_symmetry_equiv_pos_as_xyz
'x, y, z'
'-x, -y, -z'

loop_
_atom_site_label
_atom_site_type_symbol
_atom_site_fract_x
_atom_site_fract_y
_atom_site_fract_z
_atom_site_U_iso_or_equiv
_atom_site_adp_type
_atom_site_occupancy
_atom_site_symmetry_multiplicity
_atom_site_calc_flag
_atom_site_refinement_flags
C3 C 0.2449(2) 0.6552(2) 0.21648(12) 0.0479(4) Uani 1 1 d .
C4 C 0.2179(3) 0.7171(2) 0.30808(13) 0.0576(5) Uani 1 1 d .
H4 H 0.1953 0.8290 0.3016 0.069 Uiso 1 1 calc R
C8 C 0.1026(2) 0.8695(2) -0.23343(13) 0.0537(4) Uani 1 1 d .
H8 H 0.0088 0.8193 -0.1923 0.064 Uiso 1 1 calc R
C7 C 0.2440(2) 0.91778(19) -0.18359(12) 0.0468(4) Uani 1 1 d .
C12 C 0.3845(3) 0.9900(2) -0.24685(14) 0.0609(5) Uani 1 1 d .
H12 H 0.4822 1.0206 -0.2146 0.073 Uiso 1 1 calc R
C2 C 0.2769(2) 0.4872(2) 0.22884(14) 0.0566(5) Uani 1 1 d .
H2 H 0.2932 0.4437 0.1684 0.068 Uiso 1 1 calc R
C9 C 0.1005(3) 0.8956(2) -0.34412(14) 0.0643(5) Uani 1 1 d .
H9 H 0.0054 0.8626 -0.3771 0.077 Uiso 1 1 calc R
C10 C 0.2382(3) 0.9703(2) -0.40577(14) 0.0650(5) Uani 1 1 d .
H10 H 0.2351 0.9893 -0.4803 0.078 Uiso 1 1 calc R
C5 C 0.2246(3) 0.6129(3) 0.40845(15) 0.0711(6) Uani 1 1 d .
H5 H 0.2060 0.6553 0.4693 0.085 Uiso 1 1 calc R
C1 C 0.2846(3) 0.3848(2) 0.32951(16) 0.0676(5) Uani 1 1 d .
H1 H 0.3077 0.2727 0.3368 0.081 Uiso 1 1 calc R
C11 C 0.3795(3) 1.0163(2) -0.35716(15) 0.0665(5) Uani 1 1 d .
H11 H 0.4732 1.0659 -0.3989 0.080 Uiso 1 1 calc R
C6 C 0.2584(3) 0.4475(3) 0.41965(16) 0.0733(6) Uani 1 1 d .
H6 H 0.2637 0.3781 0.4877 0.088 Uiso 1 1 calc R
O1 O 0.24670(15) 0.92443(13) 0.10372(8) 0.0479(3) Uani 1 1 d .
C16 C 0.2449(2) 0.8901(2) -0.06499(12) 0.0468(4) Uani 1 1 d .
C13 C 0.2415(2) 0.76237(19) 0.10958(13) 0.0465(4) Uani 1 1 d .
C15 C 0.2485(2) 1.0009(2) -0.00344(12) 0.0458(4) Uani 1 1 d .
C17 C 0.2468(2) 1.1778(2) -0.02488(12) 0.0476(4) Uani 1 1 d .
C14 C 0.2396(2) 0.7383(2) 0.00894(12) 0.0512(4) Uani 1 1 d .
H14 H 0.2356 0.6391 -0.0087 0.061 Uiso 1 1 calc R
O3 O 0.24241(17) 1.24240(14) -0.13001(9) 0.0582(3) Uani 1 1 d .
O2 O 0.24680(18) 1.25453(15) 0.04279(9) 0.0644(4) Uani 1 1 d .
C18 C 0.2403(3) 1.4166(2) -0.16498(14) 0.0570(5) Uani 1 1 d .
H18A H 0.3462 1.4499 -0.1358 0.068 Uiso 1 1 calc R
H18B H 0.1260 1.4733 -0.1411 0.068 Uiso 1 1 calc R
C19 C 0.2512(3) 1.4548(2) -0.28523(14) 0.0670(5) Uani 1 1 d .
H19A H 0.3614 1.3932 -0.3076 0.101 Uiso 1 1 calc R
H19B H 0.2570 1.5690 -0.3121 0.101 Uiso 1 1 calc R
H19C H 0.1423 1.4265 -0.3130 0.101 Uiso 1 1 calc R

loop_
_atom_site_aniso_label
_atom_site_aniso_U_11
_atom_site_aniso_U_22
_atom_site_aniso_U_33
_atom_site_aniso_U_23
_atom_site_aniso_U_13
_atom_site_aniso_U_12
C3 0.0446(9) 0.0555(10) 0.0445(9) -0.0122(8) -0.0020(7) -0.0082(7)
C4 0.0701(12) 0.0581(10) 0.0442(10) -0.0110(8) -0.0005(8) -0.0086(9)
C8 0.0590(11) 0.0578(10) 0.0453(9) -0.0127(8) -0.0045(8) -0.0088(8)
C7 0.0527(10) 0.0501(9) 0.0384(9) -0.0147(7) -0.0014(7) -0.0020(7)
C12 0.0595(11) 0.0796(12) 0.0494(10) -0.0252(9) 0.0050(8) -0.0137(9)
C2 0.0600(11) 0.0579(11) 0.0547(11) -0.0157(8) 0.0005(8) -0.0128(8)
C9 0.0711(13) 0.0753(12) 0.0482(11) -0.0181(9) -0.0165(9) -0.0048(10)
C10 0.0832(14) 0.0692(12) 0.0371(9) -0.0096(8) -0.0038(9) 0.0047(10)
C5 0.0896(15) 0.0766(14) 0.0450(11) -0.0112(9) 0.0010(9) -0.0096(11)
C1 0.0716(13) 0.0531(11) 0.0733(13) -0.0044(10) -0.0023(10) -0.0090(9)
C11 0.0722(13) 0.0776(13) 0.0502(11) -0.0171(9) 0.0126(9) -0.0114(10)
C6 0.0875(15) 0.0717(13) 0.0517(12) 0.0045(10) -0.0026(10) -0.0122(11)
O1 0.0556(7) 0.0534(7) 0.0369(6) -0.0126(5) -0.0024(5) -0.0104(5)
C16 0.0447(9) 0.0581(10) 0.0399(9) -0.0156(8) -0.0008(7) -0.0070(7)
C13 0.0453(9) 0.0508(9) 0.0458(9) -0.0147(7) -0.0029(7) -0.0083(7)
C15 0.0479(9) 0.0557(10) 0.0346(8) -0.0110(7) -0.0014(6) -0.0087(7)
C17 0.0471(9) 0.0579(10) 0.0400(9) -0.0134(8) 0.0002(7) -0.0107(7)
C14 0.0583(10) 0.0549(10) 0.0442(9) -0.0181(8) -0.0012(7) -0.0094(8)
O3 0.0819(9) 0.0510(7) 0.0416(7) -0.0115(5) -0.0003(6) -0.0079(6)
O2 0.0877(9) 0.0643(8) 0.0493(7) -0.0237(6) 0.0014(6) -0.0200(7)
C18 0.0620(11) 0.0500(10) 0.0574(11) -0.0105(8) 0.0006(8) -0.0059(8)
C19 0.0722(13) 0.0663(12) 0.0554(11) -0.0018(9) -0.0013(9) -0.0059(10)

loop_
_atom_type_symbol
_atom_type_description
_atom_type_scat_dispersion_real
_atom_type_scat_dispersion_imag
_atom_type_scat_source
C C 0.0033 0.0016 'International Tables Vol C Tables 4.2.6.8 and 6.1.1.4'
H H 0.0000 0.0000 'International Tables Vol C Tables 4.2.6.8 and 6.1.1.4'
O O 0.0106 0.0060 'International Tables Vol C Tables 4.2.6.8 and 6.1.1.4'

loop_
_geom_angle_atom_site_label_1
_geom_angle_atom_site_label_2
_geom_angle_atom_site_label_3
_geom_angle
C2 C3 C4 118.52(16)
C2 C3 C13 120.11(15)
C4 C3 C13 121.38(15)
C5 C4 C3 120.22(18)
C5 C4 H4 119.9
C3 C4 H4 119.9
C9 C8 C7 120.25(17)
C9 C8 H8 119.9
C7 C8 H8 119.9
C8 C7 C12 118.72(15)
C8 C7 C16 119.93(14)
C12 C7 C16 121.35(15)
C11 C12 C7 120.31(17)
C11 C12 H12 119.8
C7 C12 H12 119.8
C1 C2 C3 120.62(17)
C1 C2 H2 119.7
C3 C2 H2 119.7
C10 C9 C8 120.37(18)
C10 C9 H9 119.8
C8 C9 H9 119.8
C11 C10 C9 119.75(17)
C11 C10 H10 120.1
C9 C10 H10 120.1
C6 C5 C4 120.71(18)
C6 C5 H5 119.6
C4 C5 H5 119.6
C2 C1 C6 120.34(18)
C2 C1 H1 119.8
C6 C1 H1 119.8
C10 C11 C12 120.58(18)
C10 C11 H11 119.7
C12 C11 H11 119.7
C5 C6 C1 119.58(18)
C5 C6 H6 120.2
C1 C6 H6 120.2
C13 O1 C15 106.97(11)
C15 C16 C14 105.46(14)
C15 C16 C7 128.81(15)
C14 C16 C7 125.73(14)
C14 C13 O1 109.14(14)
C14 C13 C3 134.00(16)
O1 C13 C3 116.83(13)
C16 C15 O1 110.11(14)
C16 C15 C17 135.42(14)
O1 C15 C17 114.41(13)
O2 C17 O3 124.51(16)
O2 C17 C15 125.05(15)
O3 C17 C15 110.43(13)
C13 C14 C16 108.31(15)
C13 C14 H14 125.8
C16 C14 H14 125.8
C17 O3 C18 117.48(12)
O3 C18 C19 106.47(13)
O3 C18 H18A 110.4
C19 C18 H18A 110.4
O3 C18 H18B 110.4
C19 C18 H18B 110.4
H18A C18 H18B 108.6
C18 C19 H19A 109.5
C18 C19 H19B 109.5
H19A C19 H19B 109.5
C18 C19 H19C 109.5
H19A C19 H19C 109.5
H19B C19 H19C 109.5

loop_
_geom_bond_atom_site_label_1
_geom_bond_atom_site_label_2
_geom_bond_distance
C3 C2 1.390(2)
C3 C4 1.391(2)
C3 C13 1.455(2)
C4 C5 1.378(2)
C4 H4 0.9300
C8 C9 1.383(2)
C8 C7 1.385(2)
C8 H8 0.9300
C7 C12 1.391(2)
C7 C16 1.481(2)
C12 C11 1.378(2)
C12 H12 0.9300
C2 C1 1.375(2)
C2 H2 0.9300
C9 C10 1.375(3)
C9 H9 0.9300
C10 C11 1.366(3)
C10 H10 0.9300
C5 C6 1.371(3)
C5 H5 0.9300
C1 C6 1.377(3)
C1 H1 0.9300
C11 H11 0.9300
C6 H6 0.9300
O1 C13 1.3721(18)
O1 C15 1.3743(18)
C16 C15 1.369(2)
C16 C14 1.417(2)
C13 C14 1.353(2)
C15 C17 1.467(2)
C17 O2 1.2025(18)
C17 O3 1.3293(19)
C14 H14 0.9300
O3 C18 1.446(2)
C18 C19 1.498(2)
C18 H18A 0.9700
C18 H18B 0.9700
C19 H19A 0.9600
C19 H19B 0.9600
C19 H19C 0.9600

loop_
_geom_torsion_atom_site_label_1
_geom_torsion_atom_site_label_2
_geom_torsion_atom_site_label_3
_geom_torsion_atom_site_label_4
_geom_torsion
C2 C3 C4 C5 0.5(3)
C13 C3 C4 C5 -179.03(16)
C9 C8 C7 C12 -1.1(2)
C9 C8 C7 C16 179.68(15)
C8 C7 C12 C11 1.6(3)
C16 C7 C12 C11 -179.17(16)
C4 C3 C2 C1 -1.0(3)
C13 C3 C2 C1 178.53(16)
C7 C8 C9 C10 -0.2(3)
C8 C9 C10 C11 1.1(3)
C3 C4 C5 C6 0.2(3)
C3 C2 C1 C6 0.8(3)
C9 C10 C11 C12 -0.6(3)
C7 C12 C11 C10 -0.8(3)
C4 C5 C6 C1 -0.5(3)
C2 C1 C6 C5 0.0(3)
C8 C7 C16 C15 -124.16(19)
C12 C7 C16 C15 56.6(2)
C8 C7 C16 C14 55.0(2)
C12 C7 C16 C14 -124.16(19)
C15 O1 C13 C14 -0.15(16)
C15 O1 C13 C3 178.05(13)
C2 C3 C13 C14 10.2(3)
C4 C3 C13 C14 -170.21(18)
C2 C3 C13 O1 -167.39(14)
C4 C3 C13 O1 12.2(2)
C14 C16 C15 O1 0.30(17)
C7 C16 C15 O1 179.62(14)
C14 C16 C15 C17 -176.93(17)
C7 C16 C15 C17 2.4(3)
C13 O1 C15 C16 -0.10(17)
C13 O1 C15 C17 177.76(13)
C16 C15 C17 O2 178.31(18)
O1 C15 C17 O2 1.2(2)
C16 C15 C17 O3 -0.8(3)
O1 C15 C17 O3 -177.94(12)
O1 C13 C14 C16 0.33(18)
C3 C13 C14 C16 -177.43(17)
C15 C16 C14 C13 -0.38(18)
C7 C16 C14 C13 -179.73(14)
O2 C17 O3 C18 0.9(2)
C15 C17 O3 C18 -179.97(13)
C17 O3 C18 C19 175.50(14)

loop_
_cod_related_entry_id
_cod_related_entry_database
_cod_related_entry_code
1 ChemSpider 16087002
